data_7215777
loop_
_publ_author_name
'Bellachioma, Gianfranco'
'Castrica, Luca'
'Fringuelli, Francesco'
'Pizzo, Ferdinando'
'Vaccaro, Luigi'

_publ_section_title
;
 Catalyst- and solvent-free conditions as an environmentally benign
 approach to 4-aryl-3-cyano-hexahydro-4H-1,2-benzoxazine-2-oxides
;
_journal_issue 3
_journal_name_full 'Green Chemistry'
_journal_page_first 327
_journal_paper_doi 10.1039/b712858d
_journal_volume 10
_journal_year 2008
_chemical_formula_moiety 'C18 H24 N2 O3 Si'
_chemical_formula_sum 'C18 H24 N2 O3 Si'
_chemical_formula_weight 344.48
_chemical_name_systematic
;
?
;
_space_group_IT_number 2
_symmetry_cell_setting triclinic
_symmetry_Int_Tables_number 2
_symmetry_space_group_name_Hall '-P 1'
_symmetry_space_group_name_H-M 'P -1'
_atom_sites_solution_hydrogens geom
_atom_sites_solution_primary direct
_atom_sites_solution_secondary difmap
_audit_creation_method SHELXL-97
_cell_angle_alpha 102.062(17)
_cell_angle_beta 105.681(17)
_cell_angle_gamma 103.638(17)
_cell_formula_units_Z 2
_cell_length_a 9.893(2)
_cell_length_b 10.366(2)
_cell_length_c 10.379(2)
_cell_measurement_temperature 295(2)
_cell_volume 952.6(4)
_computing_cell_refinement 'CRYSALIS (CCD 171) software'
_computing_data_collection 'XCALIBUR (Kuma4CCD) diffractometer'
_computing_data_reduction 'CRYSALIS (CCD 171) software'
_computing_molecular_graphics 'Ortep-3 for Windows (Farrugia, 1997)'
_computing_publication_material 'WinGX publication routines (Farrugia, 1999)'
_computing_structure_refinement 'SHELXL-97 (Sheldrick, 1997)'
_computing_structure_solution 'SHELXS-97 (Sheldrick, 1997)'
_diffrn_ambient_temperature 295(2)
_diffrn_measured_fraction_theta_full 0.990
_diffrn_measured_fraction_theta_max 0.990
_diffrn_radiation_monochromator graphite
_diffrn_radiation_source 'fine-focus sealed tube'
_diffrn_radiation_type MoK\a
_diffrn_radiation_wavelength 0.71073
_diffrn_reflns_av_R_equivalents 0.0960
_diffrn_reflns_av_sigmaI/netI 0.2823
_diffrn_reflns_limit_h_max 13
_diffrn_reflns_limit_h_min -13
_diffrn_reflns_limit_k_max 12
_diffrn_reflns_limit_k_min -14
_diffrn_reflns_limit_l_max 14
_diffrn_reflns_limit_l_min -14
_diffrn_reflns_number 14614
_diffrn_reflns_theta_full 29.47
_diffrn_reflns_theta_max 29.47
_diffrn_reflns_theta_min 4.10
_exptl_absorpt_coefficient_mu 0.140
_exptl_absorpt_correction_T_max 0.9765
_exptl_absorpt_correction_T_min 0.9644
_exptl_absorpt_correction_type multi-scan
_exptl_absorpt_process_details r.h.blessing,actacryst.(1995),a5
_exptl_crystal_colour colourless
_exptl_crystal_density_diffrn 1.201
_exptl_crystal_density_method 'not measured'
_exptl_crystal_description prism
_exptl_crystal_F_000 368
_exptl_crystal_size_max 0.25
_exptl_crystal_size_mid 0.2
_exptl_crystal_size_min 0.15
_refine_diff_density_max 0.151
_refine_diff_density_min -0.118
_refine_diff_density_rms 0.029
_refine_ls_extinction_coef 0.0067(14)
_refine_ls_extinction_expression Fc^*^=kFc[1+0.001xFc^2^\l^3^/sin(2\q)]^-1/4^
_refine_ls_extinction_method SHELXL
_refine_ls_goodness_of_fit_ref 0.876
_refine_ls_hydrogen_treatment constr
_refine_ls_matrix_type full
_refine_ls_number_parameters 174
_refine_ls_number_reflns 5292
_refine_ls_number_restraints 0
_refine_ls_restrained_S_all 0.876
_refine_ls_R_factor_all 0.2485
_refine_ls_R_factor_gt 0.0409
_refine_ls_shift/su_max 0.000
_refine_ls_shift/su_mean 0.000
_refine_ls_structure_factor_coef Fsqd
_refine_ls_weighting_details 'calc w=1/[\s^2^(Fo^2^)+(0.0207P)^2^+0.0000P] where P=(Fo^2^+2Fc^2^)/3'
_refine_ls_weighting_scheme calc
_refine_ls_wR_factor_gt 0.0550
_refine_ls_wR_factor_ref 0.0772
_reflns_number_gt 3156
_reflns_number_total 5292
_reflns_threshold_expression >2sigma(I)
_cod_data_source_file b712858d.txt
_cod_data_source_block 11a
_cod_database_code 7215777

loop_
_symmetry_equiv_pos_as_xyz
'x, y, z'
'-x, -y, -z'

loop_
_atom_site_label
_atom_site_type_symbol
_atom_site_fract_x
_atom_site_fract_y
_atom_site_fract_z
_atom_site_U_iso_or_equiv
_atom_site_adp_type
_atom_site_occupancy
_atom_site_symmetry_multiplicity
_atom_site_calc_flag
_atom_site_refinement_flags
C1' C 0.0868(3) 0.3802(3) 0.8611(3) 0.0448(7) Uani 1 1 d .
C2' C 0.0018(3) 0.3284(3) 0.7220(4) 0.0626(9) Uani 1 1 d .
H2' H -0.0283 0.2334 0.6788 0.067(4) Uiso 1 1 calc R
C3 C 0.0454(3) 0.1423(3) 0.8901(2) 0.044 Uani 1 1 d .
C3' C -0.0400(3) 0.4160(5) 0.6447(4) 0.0838(10) Uani 1 1 d .
H3' H -0.0981 0.3797 0.5507 0.067(4) Uiso 1 1 calc R
C4' C 0.0055(3) 0.5568(4) 0.7086(4) 0.0822(11) Uani 1 1 d .
H4' H -0.0219 0.6162 0.6580 0.067(4) Uiso 1 1 calc R
C4 C 0.1313(3) 0.2925(2) 0.9541(2) 0.0422(7) Uani 1 1 d .
H4 H 0.1029 0.3226 1.0361 0.028(4) Uiso 1 1 calc R
C5' C 0.0909(3) 0.6086(3) 0.8462(4) 0.072 Uani 1 1 d .
H5' H 0.1230 0.7038 0.8888 0.067(4) Uiso 1 1 calc R
C4A C 0.2959(3) 0.3112(2) 1.0119(2) 0.0411(7) Uani 1 1 d .
H4A H 0.3491 0.4058 1.0171 0.028(4) Uiso 1 1 calc R
C6' C 0.1297(3) 0.5226(3) 0.9222(3) 0.057 Uani 1 1 d .
H6' H 0.1859 0.5599 1.0166 0.067(4) Uiso 1 1 calc R
C5 C 0.3401(3) 0.2979(3) 1.1600(2) 0.059 Uani 1 1 d .
H5B H 0.3210 0.3707 1.2212 0.077(3) Uiso 1 1 calc R
H5A H 0.2796 0.2094 1.1601 0.077(3) Uiso 1 1 calc R
C6 C 0.5024(3) 0.3078(3) 1.2167(3) 0.076 Uani 1 1 d .
H6A H 0.5636 0.3992 1.2247 0.077(3) Uiso 1 1 calc R
H6B H 0.5247 0.2950 1.3092 0.077(3) Uiso 1 1 calc R
C7 C 0.5364(3) 0.1983(3) 1.1202(3) 0.0685(9) Uani 1 1 d .
H7B H 0.4795 0.1068 1.1167 0.077(3) Uiso 1 1 calc R
H7A H 0.6404 0.2069 1.1561 0.077(3) Uiso 1 1 calc R
C8 C 0.4983(3) 0.2155(3) 0.9729(3) 0.0568(8) Uani 1 1 d .
H8B H 0.5635 0.3029 0.9757 0.077(3) Uiso 1 1 calc R
H8A H 0.5154 0.1415 0.9113 0.077(3) Uiso 1 1 calc R
C8A C 0.3396(3) 0.2128(3) 0.9139(3) 0.0444(7) Uani 1 1 d .
C9 C -0.1126(3) 0.0950(3) 0.8524(3) 0.058 Uani 1 1 d .
C16 C 0.2199(4) 0.2308(4) 0.5080(3) 0.1261(14) Uani 1 1 d .
H16A H 0.2397 0.3296 0.5374 0.178(5) Uiso 1 1 calc R
H16B H 0.1191 0.1854 0.4967 0.178(5) Uiso 1 1 calc R
H16C H 0.2363 0.2043 0.4206 0.178(5) Uiso 1 1 calc R
C14 C 0.3136(3) -0.0093(3) 0.5960(3) 0.1114(13) Uani 1 1 d .
H14C H 0.3802 -0.0294 0.6697 0.178(5) Uiso 1 1 calc R
H14B H 0.3318 -0.0397 0.5101 0.178(5) Uiso 1 1 calc R
H14A H 0.2137 -0.0570 0.5853 0.178(5) Uiso 1 1 calc R
C15 C 0.5375(3) 0.2718(3) 0.6644(3) 0.1015(11) Uani 1 1 d .
H15B H 0.6026 0.2447 0.7330 0.178(5) Uiso 1 1 calc R
H15C H 0.5555 0.3701 0.6955 0.178(5) Uiso 1 1 calc R
H15A H 0.5548 0.2479 0.5771 0.178(5) Uiso 1 1 calc R
N2 N 0.1030(2) 0.0407(2) 0.86870(19) 0.052 Uani 1 1 d .
N10 N -0.2376(3) 0.0650(2) 0.8238(2) 0.0831(8) Uani 1 1 d .
O1 O 0.25598(18) 0.06954(17) 0.90058(15) 0.0520(5) Uani 1 1 d .
O11 O 0.03570(18) -0.08641(16) 0.82280(18) 0.070 Uani 1 1 d .
O12 O 0.30424(16) 0.23577(16) 0.78445(16) 0.0525(5) Uani 1 1 d .
Si13 Si 0.34287(10) 0.17995(9) 0.64018(8) 0.0648(3) Uani 1 1 d .

loop_
_atom_site_aniso_label
_atom_site_aniso_U_11
_atom_site_aniso_U_22
_atom_site_aniso_U_33
_atom_site_aniso_U_23
_atom_site_aniso_U_13
_atom_site_aniso_U_12
C1' 0.0481(19) 0.0378(19) 0.0581(19) 0.0164(17) 0.0271(17) 0.0179(16)
C2' 0.074(2) 0.058(2) 0.068(2) 0.027(2) 0.029(2) 0.028(2)
C3 0.047 0.041 0.049 0.018 0.017 0.019
C3' 0.091(3) 0.105(3) 0.077(2) 0.048(3) 0.031(2) 0.047(3)
C4' 0.101(3) 0.086(3) 0.125(3) 0.081(3) 0.067(3) 0.070(2)
C4 0.054(2) 0.0335(17) 0.0468(17) 0.0132(15) 0.0272(16) 0.0152(16)
C5' 0.075 0.061 0.112 0.037 0.061 0.033
C4A 0.0488(19) 0.0317(17) 0.0424(17) 0.0123(13) 0.0162(15) 0.0096(15)
C6' 0.065 0.050 0.078 0.029 0.041 0.029
C5 0.066 0.060 0.046 0.014 0.017 0.019
C6 0.083 0.082 0.050 0.025 0.008 0.017
C7 0.053(2) 0.082(2) 0.074(2) 0.0366(19) 0.0114(17) 0.0279(18)
C8 0.053(2) 0.060(2) 0.063(2) 0.0268(17) 0.0160(17) 0.0232(17)
C8A 0.0428(19) 0.045(2) 0.0457(18) 0.0147(16) 0.0121(15) 0.0170(16)
C9 0.063 0.047 0.064 0.022 0.019 0.015
C16 0.154(3) 0.216(4) 0.062(2) 0.065(3) 0.044(2) 0.126(3)
C14 0.161(3) 0.081(3) 0.079(2) 0.001(2) 0.044(2) 0.030(2)
C15 0.100(3) 0.127(3) 0.100(3) 0.033(2) 0.063(2) 0.040(2)
N2 0.051 0.048 0.050 0.019 0.008 0.011
N10 0.0606(17) 0.0856(19) 0.1033(19) 0.0399(15) 0.0243(16) 0.0158(16)
O1 0.0521(12) 0.0404(11) 0.0650(12) 0.0154(9) 0.0173(10) 0.0199(10)
O11 0.074 0.029 0.090 0.015 0.010 0.008
O12 0.0631(13) 0.0683(12) 0.0421(12) 0.0237(11) 0.0236(10) 0.0358(11)
Si13 0.0786(7) 0.0773(7) 0.0505(5) 0.0186(5) 0.0283(5) 0.0380(6)

loop_
_atom_type_symbol
_atom_type_description
_atom_type_scat_dispersion_real
_atom_type_scat_dispersion_imag
_atom_type_scat_source
C C 0.0033 0.0016 'International Tables Vol C Tables 4.2.6.8 and 6.1.1.4'
H H 0.0000 0.0000 'International Tables Vol C Tables 4.2.6.8 and 6.1.1.4'
N N 0.0061 0.0033 'International Tables Vol C Tables 4.2.6.8 and 6.1.1.4'
O O 0.0106 0.0060 'International Tables Vol C Tables 4.2.6.8 and 6.1.1.4'
Si Si 0.0817 0.0704 'International Tables Vol C Tables 4.2.6.8 and 6.1.1.4'

loop_
_geom_angle_atom_site_label_1
_geom_angle_atom_site_label_2
_geom_angle_atom_site_label_3
_geom_angle
C2' C1' C6' 117.9(3)
C2' C1' C4 124.5(2)
C6' C1' C4 117.5(3)
C1' C2' C3' 121.0(3)
N2 C3 C9 113.4(2)
N2 C3 C4 125.2(2)
C9 C3 C4 121.3(2)
C4' C3' C2' 119.5(3)
C5' C4' C3' 119.6(3)
C3 C4 C1' 112.7(2)
C3 C4 C4A 110.4(2)
C1' C4 C4A 116.5(2)
C6' C5' C4' 120.8(3)
C8A C4A C4 110.8(2)
C8A C4A C5 112.3(2)
C4 C4A C5 111.4(2)
C5' C6' C1' 121.1(3)
C6 C5 C4A 112.3(2)
C7 C6 C5 110.2(2)
C6 C7 C8 110.2(2)
C8A C8 C7 112.6(2)
O12 C8A O1 109.4(2)
O12 C8A C4A 109.3(2)
O1 C8A C4A 108.12(19)
O12 C8A C8 113.9(2)
O1 C8A C8 102.5(2)
C4A C8A C8 113.2(2)
N10 C9 C3 176.2(3)
O11 N2 C3 127.1(2)
O11 N2 O1 112.4(2)
C3 N2 O1 120.4(2)
N2 O1 C8A 116.17(18)
C8A O12 Si13 133.43(15)
O12 Si13 C16 103.64(11)
O12 Si13 C14 111.08(11)
C16 Si13 C14 113.52(15)
O12 Si13 C15 110.18(11)
C16 Si13 C15 109.07(15)
C14 Si13 C15 109.22(14)

loop_
_geom_bond_atom_site_label_1
_geom_bond_atom_site_label_2
_geom_bond_distance
C1' C2' 1.374(3)
C1' C6' 1.389(3)
C1' C4 1.509(3)
C2' C3' 1.393(4)
C3 N2 1.318(2)
C3 C9 1.437(3)
C3 C4 1.492(3)
C3' C4' 1.377(4)
C4' C5' 1.362(4)
C4 C4A 1.524(3)
C5' C6' 1.362(3)
C4A C8A 1.509(3)
C4A C5 1.525(3)
C5 C6 1.523(3)
C6 C7 1.514(3)
C7 C8 1.531(3)
C8 C8A 1.514(3)
C8A O12 1.380(2)
C8A O1 1.477(3)
C9 N10 1.138(3)
C16 Si13 1.828(3)
C14 Si13 1.851(3)
C15 Si13 1.857(3)
N2 O11 1.248(2)
N2 O1 1.401(2)
O12 Si13 1.6657(15)
